data_4320732
loop_
_publ_author_name
'William J. Evans'
'Gregory W. Nyce'
'Michael A. Greci'
'Joseph W. Ziller'

_publ_section_title
;
 Synthesis of Arene-Soluble Mixed-Metal Uranium/Zirconium Complexes Using
 the Dizirconium Nonaisopropoxide Ligand
;
_journal_name_full 'Inorganic Chemistry'
_journal_page_first 6725
_journal_page_last 6730
_journal_paper_doi 10.1021/ic010703x
_journal_volume 40
_journal_year 2001
_chemical_formula_sum 'C20 H48 Cl4 O8 U2'
_chemical_formula_weight 1034.44
_chemical_name_systematic
;
   ?
;
_space_group_IT_number 15
_symmetry_cell_setting monoclinic
_symmetry_space_group_name_Hall '-C 2yc'
_symmetry_space_group_name_H-M 'C 1 2/c 1'
_atom_sites_solution_hydrogens geom
_atom_sites_solution_primary direct
_atom_sites_solution_secondary difmap
_audit_creation_method SHELXTL
_cell_angle_alpha 90.00
_cell_angle_beta 108.990(9)
_cell_angle_gamma 90.00
_cell_formula_units_Z 4
_cell_length_a 19.041(4)
_cell_length_b 11.9606(12)
_cell_length_c 15.4779(14)
_cell_measurement_reflns_used 31
_cell_measurement_temperature 163
_cell_measurement_theta_max 13.76
_cell_measurement_theta_min 2.26
_cell_volume 3333.1(9)
_computing_cell_refinement 'Siemens XSCANS'
_computing_data_collection 'Siemens XSCANS'
_computing_data_reduction CARESS
_computing_molecular_graphics 'Siemens SHELXTL'
_computing_publication_material 'Siemens SHELXTL'
_computing_structure_refinement 'Siemens SHELXTL'
_computing_structure_solution 'Siemens SHELXTL'
_diffrn_ambient_temperature 163
_diffrn_measured_fraction_theta_full 1.000
_diffrn_measured_fraction_theta_max 1.000
_diffrn_measurement_method '2\q/\w scans'
_diffrn_radiation_monochromator graphite
_diffrn_radiation_source 'sealed tube'
_diffrn_radiation_type MoK\a
_diffrn_radiation_wavelength 0.71073
_diffrn_reflns_av_R_equivalents 0.0678
_diffrn_reflns_av_sigmaI/netI 0.0265
_diffrn_reflns_limit_h_max 22
_diffrn_reflns_limit_h_min 0
_diffrn_reflns_limit_k_max 14
_diffrn_reflns_limit_k_min 0
_diffrn_reflns_limit_l_max 17
_diffrn_reflns_limit_l_min -18
_diffrn_reflns_number 3043
_diffrn_reflns_theta_full 25.00
_diffrn_reflns_theta_max 25.00
_diffrn_reflns_theta_min 2.04
_diffrn_standards_decay_% '< 1.0'
_diffrn_standards_interval_count 97
_diffrn_standards_number 3
_exptl_absorpt_coefficient_mu 10.061
_exptl_absorpt_correction_T_max 0.1720
_exptl_absorpt_correction_T_min 0.1013
_exptl_absorpt_correction_type empirical
_exptl_crystal_colour Violet
_exptl_crystal_density_diffrn 2.061
_exptl_crystal_density_meas ?
_exptl_crystal_density_method 'not measured'
_exptl_crystal_description Irregular_Prism
_exptl_crystal_F_000 1936
_exptl_crystal_size_max 0.42
_exptl_crystal_size_mid 0.33
_exptl_crystal_size_min 0.27
_refine_diff_density_max 1.808
_refine_diff_density_min -1.643
_refine_diff_density_rms 0.179
_refine_ls_extinction_coef 0.00026(5)
_refine_ls_extinction_expression Fc^*^=kFc[1+0.001xFc^2^\l^3^/sin(2\q)]^-1/4^
_refine_ls_extinction_method SHELXTL
_refine_ls_goodness_of_fit_ref 1.042
_refine_ls_hydrogen_treatment constr
_refine_ls_matrix_type full
_refine_ls_number_parameters 149
_refine_ls_number_reflns 2949
_refine_ls_number_restraints 0
_refine_ls_restrained_S_all 1.042
_refine_ls_R_factor_all 0.0463
_refine_ls_R_factor_gt 0.0333
_refine_ls_shift/su_max 0.001
_refine_ls_shift/su_mean 0.000
_refine_ls_structure_factor_coef Fsqd
_refine_ls_weighting_details 'calc w=1/[\s^2^(Fo^2^)+(0.0559P)^2^+21.4115P] where P=(Fo^2^+2Fc^2^)/3'
_refine_ls_weighting_scheme calc
_refine_ls_wR_factor_gt 0.0823
_refine_ls_wR_factor_ref 0.0879
_reflns_number_gt 2429
_reflns_number_total 2949
_reflns_threshold_expression >2sigma(I)
_cod_data_source_file ic010703x_3.cif
_cod_data_source_block mg12(Compound3)
_cod_depositor_comments
;
The following automatic conversions were performed:

'_symmetry_cell_setting' value 'Monoclinic' changed to 'monoclinic'
according to the built-in table from CIF Core dictionary named
'cif_core.dic' version 2.4.1 from 2010-06-29.

Automatic conversion script
Id: cif_fix_values 1646 2011-03-28 12:23:43Z adriana 

The following automatic conversions were performed:

'_exptl_crystal_density_meas' value 'not_measured' was changed to '?'
- the value is perceived as not measured.

Automatic conversion script
Id: cif_fix_values 3008 2015-01-20 13:52:24Z robertas 
;
_cod_original_cell_volume 3333.1(8)
_cod_database_code 4320732

loop_
_symmetry_equiv_pos_as_xyz
'x, y, z'
'-x, y, -z+1/2'
'x+1/2, y+1/2, z'
'-x+1/2, y+1/2, -z+1/2'
'-x, -y, -z'
'x, -y, z-1/2'
'-x+1/2, -y+1/2, -z'
'x+1/2, -y+1/2, z-1/2'

loop_
_atom_site_label
_atom_site_type_symbol
_atom_site_fract_x
_atom_site_fract_y
_atom_site_fract_z
_atom_site_U_iso_or_equiv
_atom_site_adp_type
_atom_site_occupancy
_atom_site_symmetry_multiplicity
_atom_site_calc_flag
_atom_site_refinement_flags
_atom_site_disorder_assembly
_atom_site_disorder_group
U1 U 0.203053(14) 0.12956(2) 0.081835(17) 0.02115(13) Uani 1 1 d . . .
Cl1 Cl 0.23697(12) 0.15271(15) -0.08149(13) 0.0301(4) Uani 1 1 d . . .
Cl2 Cl 0.14177(12) -0.05947(16) -0.00406(13) 0.0356(5) Uani 1 1 d . . .
O1 O 0.1049(3) 0.2142(5) 0.0264(4) 0.0358(13) Uani 1 1 d . . .
O2 O 0.2997(3) 0.0413(5) 0.1390(4) 0.0345(13) Uani 1 1 d . . .
O3 O 0.1303(3) 0.0552(5) 0.1817(3) 0.0324(13) Uani 1 1 d . . .
O4 O 0.2456(3) 0.1974(4) 0.2520(4) 0.0298(12) Uani 1 1 d . . .
C1 C 0.0346(10) 0.2502(16) -0.0326(12) 0.039(4) Uiso 0.50 1 d P A 1
H1A H -0.0075 0.1976 -0.0385 0.047 Uiso 0.50 1 calc PR A 1
C2 C 0.0245(13) 0.3680(17) -0.0011(16) 0.059(6) Uiso 0.50 1 d P A 1
H2A H 0.0176 0.3644 0.0589 0.089 Uiso 0.50 1 calc PR A 1
H2B H -0.0192 0.4025 -0.0452 0.089 Uiso 0.50 1 calc PR A 1
H2C H 0.0686 0.4128 0.0034 0.089 Uiso 0.50 1 calc PR A 1
C3 C 0.0429(12) 0.288(2) -0.1201(15) 0.044(5) Uiso 0.50 1 d P A 1
H3A H 0.0505 0.2227 -0.1545 0.066 Uiso 0.50 1 calc PR A 1
H3B H 0.0858 0.3379 -0.1075 0.066 Uiso 0.50 1 calc PR A 1
H3C H -0.0020 0.3276 -0.1561 0.066 Uiso 0.50 1 calc PR A 1
C1' C 0.0597(10) 0.3054(15) -0.0233(12) 0.034(4) Uiso 0.50 1 d P A 2
H1'A H 0.0879 0.3771 -0.0177 0.041 Uiso 0.50 1 calc PR A 2
C2' C -0.0076(11) 0.3154(16) 0.0071(13) 0.045(4) Uiso 0.50 1 d P A 2
H2'A H 0.0070 0.3478 0.0686 0.068 Uiso 0.50 1 calc PR A 2
H2'B H -0.0290 0.2411 0.0080 0.068 Uiso 0.50 1 calc PR A 2
H2'C H -0.0444 0.3637 -0.0354 0.068 Uiso 0.50 1 calc PR A 2
C3' C 0.0352(11) 0.2485(18) -0.1313(14) 0.037(5) Uiso 0.50 1 d P A 2
H3'A H 0.0794 0.2424 -0.1504 0.056 Uiso 0.50 1 calc PR A 2
H3'B H -0.0015 0.2966 -0.1743 0.056 Uiso 0.50 1 calc PR A 2
H3'C H 0.0139 0.1740 -0.1308 0.056 Uiso 0.50 1 calc PR A 2
C4 C 0.3657(9) -0.0310(13) 0.1562(10) 0.023(3) Uiso 0.50 1 d P A 1
H4A H 0.4098 0.0084 0.1491 0.027 Uiso 0.50 1 calc PR A 1
C5 C 0.3792(10) -0.0782(14) 0.2553(11) 0.030(4) Uiso 0.50 1 d P A 1
H5A H 0.3982 -0.0184 0.3001 0.045 Uiso 0.50 1 calc PR A 1
H5B H 0.4154 -0.1392 0.2674 0.045 Uiso 0.50 1 calc PR A 1
H5C H 0.3322 -0.1062 0.2601 0.045 Uiso 0.50 1 calc PR A 1
C6 C 0.3342(12) -0.1304(15) 0.0825(13) 0.034(4) Uiso 0.50 1 d P A 1
H6A H 0.3257 -0.1014 0.0207 0.051 Uiso 0.50 1 calc PR A 1
H6B H 0.2873 -0.1584 0.0874 0.051 Uiso 0.50 1 calc PR A 1
H6C H 0.3705 -0.1914 0.0947 0.051 Uiso 0.50 1 calc PR A 1
C4' C 0.3368(14) -0.068(2) 0.1605(16) 0.061(6) Uiso 0.50 1 d P A 2
H4'A H 0.3030 -0.1234 0.1753 0.073 Uiso 0.50 1 calc PR A 2
C5' C 0.4039(17) -0.052(3) 0.241(2) 0.086(9) Uiso 0.50 1 d P A 2
H5'A H 0.3897 -0.0234 0.2918 0.130 Uiso 0.50 1 calc PR A 2
H5'B H 0.4370 0.0016 0.2253 0.130 Uiso 0.50 1 calc PR A 2
H5'C H 0.4297 -0.1237 0.2576 0.130 Uiso 0.50 1 calc PR A 2
C6' C 0.3605(15) -0.110(2) 0.0878(16) 0.054(6) Uiso 0.50 1 d P A 2
H6'A H 0.3171 -0.1218 0.0333 0.081 Uiso 0.50 1 calc PR A 2
H6'B H 0.3866 -0.1811 0.1063 0.081 Uiso 0.50 1 calc PR A 2
H6'C H 0.3939 -0.0558 0.0740 0.081 Uiso 0.50 1 calc PR A 2
C7 C 0.0509(6) 0.0328(10) 0.1430(7) 0.059(3) Uani 1 1 d . A .
H7A H 0.0394 0.0064 0.0800 0.088 Uiso 1 1 calc R . .
H7B H 0.0231 0.1017 0.1436 0.088 Uiso 1 1 calc R . .
H7C H 0.0368 -0.0245 0.1795 0.088 Uiso 1 1 calc R . .
C8 C 0.1465(5) 0.0938(7) 0.2739(6) 0.037(2) Uani 1 1 d . A .
H8A H 0.1326 0.0362 0.3112 0.045 Uiso 1 1 calc R . .
H8B H 0.1181 0.1627 0.2751 0.045 Uiso 1 1 calc R . .
C9 C 0.2283(5) 0.1169(7) 0.3112(5) 0.039(2) Uani 1 1 d . A .
H9A H 0.2415 0.1470 0.3741 0.046 Uiso 1 1 calc R . .
H9B H 0.2567 0.0472 0.3130 0.046 Uiso 1 1 calc R . .
C10 C 0.3180(5) 0.2393(8) 0.2946(6) 0.041(2) Uani 1 1 d . A .
H10A H 0.3299 0.2941 0.2545 0.062 Uiso 1 1 calc R . .
H10B H 0.3537 0.1776 0.3065 0.062 Uiso 1 1 calc R . .
H10C H 0.3206 0.2752 0.3525 0.062 Uiso 1 1 calc R . .

loop_
_atom_site_aniso_label
_atom_site_aniso_U_11
_atom_site_aniso_U_22
_atom_site_aniso_U_33
_atom_site_aniso_U_23
_atom_site_aniso_U_13
_atom_site_aniso_U_12
U1 0.02599(18) 0.02299(18) 0.01740(17) 0.00129(11) 0.01109(11) -0.00104(11)
Cl1 0.0477(11) 0.0251(9) 0.0261(9) -0.0037(7) 0.0239(9) -0.0066(8)
Cl2 0.0492(12) 0.0342(10) 0.0271(10) -0.0068(8) 0.0175(9) -0.0148(9)
O1 0.035(3) 0.046(3) 0.028(3) 0.014(3) 0.013(2) 0.013(3)
O2 0.038(3) 0.034(3) 0.027(3) 0.004(2) 0.006(3) 0.013(3)
O3 0.038(3) 0.045(3) 0.019(3) -0.002(2) 0.016(2) -0.014(3)
O4 0.038(3) 0.030(3) 0.026(3) -0.001(2) 0.016(3) -0.002(2)
C7 0.053(6) 0.093(8) 0.040(5) -0.013(5) 0.028(5) -0.040(6)
C8 0.050(5) 0.043(5) 0.026(4) 0.001(4) 0.022(4) -0.008(4)
C9 0.058(6) 0.044(5) 0.018(4) 0.003(3) 0.017(4) 0.000(4)
C10 0.040(5) 0.047(5) 0.033(5) -0.006(4) 0.007(4) -0.008(4)

loop_
_atom_type_symbol
_atom_type_description
_atom_type_scat_dispersion_real
_atom_type_scat_dispersion_imag
_atom_type_scat_source
C C 0.0033 0.0016 'International Tables Vol C Tables 4.2.6.8 and 6.1.1.4'
H H 0.0000 0.0000 'International Tables Vol C Tables 4.2.6.8 and 6.1.1.4'
O O 0.0106 0.0060 'International Tables Vol C Tables 4.2.6.8 and 6.1.1.4'
Cl Cl 0.1484 0.1585 'International Tables Vol C Tables 4.2.6.8 and 6.1.1.4'
U U -9.6767 9.6646 'International Tables Vol C Tables 4.2.6.8 and 6.1.1.4'

loop_
_geom_angle_atom_site_label_1
_geom_angle_atom_site_label_2
_geom_angle_atom_site_label_3
_geom_angle
_geom_angle_site_symmetry_1
_geom_angle_site_symmetry_3
_geom_angle_publ_flag
O1 U1 O2 178.3(2) . . ?
O1 U1 O3 79.9(2) . . ?
O2 U1 O3 98.4(2) . . ?
O1 U1 O4 102.1(2) . . ?
O2 U1 O4 77.61(19) . . ?
O3 U1 O4 63.23(16) . . ?
O1 U1 Cl2 91.05(18) . . ?
O2 U1 Cl2 87.99(17) . . ?
O3 U1 Cl2 76.83(13) . . ?
O4 U1 Cl2 134.43(12) . . ?
O1 U1 Cl1 91.12(16) . . ?
O2 U1 Cl1 90.13(16) . . ?
O3 U1 Cl1 155.05(12) . . ?
O4 U1 Cl1 141.72(12) . . ?
Cl2 U1 Cl1 80.12(5) . . ?
O1 U1 Cl1 81.90(17) . 7 ?
O2 U1 Cl1 99.61(17) . 7 ?
O3 U1 Cl1 128.22(13) . 7 ?
O4 U1 Cl1 74.05(12) . 7 ?
Cl2 U1 Cl1 151.49(6) . 7 ?
Cl1 U1 Cl1 72.49(6) . 7 ?
U1 Cl1 U1 107.51(6) . 7 ?
C1 O1 C1' 32.4(8) . . ?
C1 O1 U1 163.4(9) . . ?
C1' O1 U1 153.9(8) . . ?
C4' O2 C4 28.5(10) . . ?
C4' O2 U1 148.2(11) . . ?
C4 O2 U1 165.6(7) . . ?
C8 O3 C7 109.0(6) . . ?
C8 O3 U1 120.5(4) . . ?
C7 O3 U1 120.7(5) . . ?
C10 O4 C9 109.3(6) . . ?
C10 O4 U1 121.0(5) . . ?
C9 O4 U1 111.9(4) . . ?
O1 C1 C3 108.7(15) . . ?
O1 C1 C2 105.4(16) . . ?
C3 C1 C2 94.2(17) . . ?
O1 C1' C2' 108.2(14) . . ?
O1 C1' C3' 98.3(12) . . ?
C2' C1' C3' 110.2(15) . . ?
O2 C4 C5 104.1(11) . . ?
O2 C4 C6 101.8(12) . . ?
C5 C4 C6 109.2(13) . . ?
C6' C4' O2 112.5(19) . . ?
C6' C4' C5' 107(2) . . ?
O2 C4' C5' 107(2) . . ?
O3 C8 C9 107.6(6) . . ?
O4 C9 C8 107.6(7) . . ?

loop_
_geom_bond_atom_site_label_1
_geom_bond_atom_site_label_2
_geom_bond_distance
_geom_bond_site_symmetry_2
_geom_bond_publ_flag
U1 O1 2.052(5) . ?
U1 O2 2.055(5) . ?
U1 O3 2.548(5) . ?
U1 O4 2.620(5) . ?
U1 Cl2 2.6892(19) . ?
U1 Cl1 2.8189(18) . ?
U1 Cl1 2.8442(18) 7 ?
Cl1 U1 2.8442(18) 7 ?
O1 C1 1.419(19) . ?
O1 C1' 1.446(18) . ?
O2 C4' 1.47(2) . ?
O2 C4 1.477(15) . ?
O3 C8 1.434(9) . ?
O3 C7 1.459(11) . ?
O4 C10 1.412(10) . ?
O4 C9 1.439(9) . ?
C1 C3 1.48(3) . ?
C1 C2 1.52(3) . ?
C1' C2' 1.51(3) . ?
C1' C3' 1.72(3) . ?
C4 C5 1.58(2) . ?
C4 C6 1.62(2) . ?
C4' C6' 1.43(3) . ?
C4' C5' 1.47(4) . ?
C8 C9 1.500(13) . ?
